data_1521701
loop_
_publ_author_name
'Onodera, A.'
'Kubo, T.'
'Yoshio, K.'
'Kojima, S.'
'Yamashita, H.'
'Takama, T.'

_publ_section_title
;
 Crystal structure of high-temperature paraelectric phase in bi-layered
 perovskite Sr0.85 Bi2.1 Ta2 O9
;
_journal_name_full 'Japanese Journal of Applied Physics, Part 1'
_journal_page_first 5711
_journal_page_last 5715
_journal_volume 39
_journal_year 2000
_chemical_formula_sum 'Bi2.1 O9 Sr0.85 Ta2'
_chemical_name_systematic 'Sr0.85 Bi2.1 Ta2 O9'
_space_group_IT_number 139
_symmetry_space_group_name_Hall '-I 4 2'
_symmetry_space_group_name_H-M 'I 4/m m m'
_cell_angle_alpha 90
_cell_angle_beta 90
_cell_angle_gamma 90
_cell_formula_units_Z 2
_cell_length_a 3.927
_cell_length_b 3.927
_cell_length_c 25.142
_cell_volume 387.723
_citation_journal_id_ASTM JAPNDE
_cod_data_source_file Onodera_JAPNDE_2000_1457.cif
_cod_data_source_block Bi2.1O9Sr0.85Ta2
_cod_original_cell_volume 387.7231
_cod_database_code 1521701

loop_
_symmetry_equiv_pos_as_xyz
x,y,z
-y,x,z
-x,-y,z
y,-x,z
x,-y,-z
y,x,-z
-x,y,-z
-y,-x,-z
-x,-y,-z
y,-x,-z
x,y,-z
-y,x,-z
-x,y,z
-y,-x,z
x,-y,z
y,x,z
x+1/2,y+1/2,z+1/2
-y+1/2,x+1/2,z+1/2
-x+1/2,-y+1/2,z+1/2
y+1/2,-x+1/2,z+1/2
x+1/2,-y+1/2,-z+1/2
y+1/2,x+1/2,-z+1/2
-x+1/2,y+1/2,-z+1/2
-y+1/2,-x+1/2,-z+1/2
-x+1/2,-y+1/2,-z+1/2
y+1/2,-x+1/2,-z+1/2
x+1/2,y+1/2,-z+1/2
-y+1/2,x+1/2,-z+1/2
-x+1/2,y+1/2,z+1/2
-y+1/2,-x+1/2,z+1/2
x+1/2,-y+1/2,z+1/2
y+1/2,x+1/2,z+1/2

loop_
_atom_site_label
_atom_site_type_symbol
_atom_site_fract_x
_atom_site_fract_y
_atom_site_fract_z
_atom_site_occupancy
_atom_site_U_iso_or_equiv
O2 O-2 0 0 0.5 1 0.0
Sr1 Sr+2 0 0 0 0.85 0.0
O4 O-2 0 0 0.3212 1 0.0
O3 O-2 0 0.5 0.0772 1 0.0
Bi2 Bi+3 0 0 0.2008 1 0.0
Ta1 Ta+5 0 0 0.4137 1 0.0
Bi1 Bi+3 0 0 0 0.1 0.0
O1 O-2 0 0.5 0.25 1 0.0
